data_4033585
loop_
_publ_author_name
'Zatsikha, Yuriy V.'
'Schrage, Briana R.'
'Meyer, Julia'
'Nemykin, Victor N.'
'Ziegler, Christopher J.'

_publ_section_title
;
 1,3-Diylideneisoindolines: Synthesis, Structure, Redox, and Optical
 Properties.
;
_journal_issue 10
_journal_name_full 'The Journal of organic chemistry'
_journal_page_first 6217
_journal_page_last 6222
_journal_paper_doi 10.1021/acs.joc.9b00468
_journal_volume 84
_journal_year 2019
_chemical_formula_sum 'C20 H17 N O8'
_chemical_formula_weight 399.35
_space_group_crystal_system triclinic
_space_group_IT_number 2
_space_group_name_Hall '-P 1'
_space_group_name_H-M_alt 'P -1'
_symmetry_space_group_name_Hall '-P 1'
_symmetry_space_group_name_H-M 'P -1'
_atom_sites_solution_hydrogens mixed
_audit_creation_method SHELXL-2016/6
_cell_angle_alpha 62.6070(10)
_cell_angle_beta 75.839(2)
_cell_angle_gamma 88.593(2)
_cell_formula_units_Z 2
_cell_length_a 6.6482(2)
_cell_length_b 12.1779(3)
_cell_length_c 12.7330(3)
_cell_measurement_reflns_used 8297
_cell_measurement_temperature 100(2)
_cell_measurement_theta_max 28.54
_cell_measurement_theta_min 3.18
_cell_volume 882.82(4)
_computing_cell_refinement 'Bruker SAINT'
_computing_data_collection 'Bruker APEX2'
_computing_data_reduction 'Bruker SAINT'
_computing_molecular_graphics 'Bruker SHELXTL'
_computing_publication_material 'Bruker SHELXTL'
_computing_structure_refinement 'SHELXL-2014 (Sheldrick 2014)'
_computing_structure_solution 'SHELXS-97 (Sheldrick 2008)'
_diffrn_ambient_temperature 100(2)
_diffrn_measured_fraction_theta_full 0.999
_diffrn_measured_fraction_theta_max 0.994
_diffrn_measurement_device_type 'Bruker APEX-II CCD'
_diffrn_measurement_method '\f and \w scans'
_diffrn_radiation_type MoK\a
_diffrn_radiation_wavelength 0.71073
_diffrn_reflns_av_R_equivalents 0.0339
_diffrn_reflns_av_unetI/netI 0.0362
_diffrn_reflns_Laue_measured_fraction_full 0.999
_diffrn_reflns_Laue_measured_fraction_max 0.994
_diffrn_reflns_limit_h_max 8
_diffrn_reflns_limit_h_min -8
_diffrn_reflns_limit_k_max 16
_diffrn_reflns_limit_k_min -16
_diffrn_reflns_limit_l_max 17
_diffrn_reflns_limit_l_min -17
_diffrn_reflns_number 16682
_diffrn_reflns_point_group_measured_fraction_full 0.999
_diffrn_reflns_point_group_measured_fraction_max 0.994
_diffrn_reflns_theta_full 25.242
_diffrn_reflns_theta_max 28.589
_diffrn_reflns_theta_min 1.867
_exptl_absorpt_coefficient_mu 0.118
_exptl_absorpt_correction_T_max 0.7457
_exptl_absorpt_correction_T_min 0.6926
_exptl_absorpt_correction_type multi-scan
_exptl_absorpt_process_details SADABS
_exptl_crystal_colour yellow
_exptl_crystal_density_diffrn 1.502
_exptl_crystal_density_meas ?
_exptl_crystal_density_method 'not measured'
_exptl_crystal_description plate
_exptl_crystal_F_000 416
_exptl_crystal_size_max 0.585
_exptl_crystal_size_mid 0.184
_exptl_crystal_size_min 0.120
_refine_diff_density_max 0.376
_refine_diff_density_min -0.360
_refine_diff_density_rms 0.058
_refine_ls_extinction_method none
_refine_ls_goodness_of_fit_ref 1.074
_refine_ls_hydrogen_treatment mixed
_refine_ls_matrix_type full
_refine_ls_number_parameters 270
_refine_ls_number_reflns 4475
_refine_ls_number_restraints 0
_refine_ls_restrained_S_all 1.074
_refine_ls_R_factor_all 0.0577
_refine_ls_R_factor_gt 0.0433
_refine_ls_shift/su_max 0.002
_refine_ls_shift/su_mean 0.000
_refine_ls_structure_factor_coef Fsqd
_refine_ls_weighting_details 'w=1/[\s^2^(Fo^2^)+(0.0623P)^2^+0.2879P] where P=(Fo^2^+2Fc^2^)/3'
_refine_ls_weighting_scheme calc
_refine_ls_wR_factor_gt 0.1175
_refine_ls_wR_factor_ref 0.1268
_reflns_Friedel_coverage 0.000
_reflns_number_gt 3510
_reflns_number_total 4475
_reflns_threshold_expression 'I > 2\s(I)'
_cod_data_source_file jo9b00468_si_003.cif
_cod_data_source_block 2
_cod_depositor_comments
;
The following automatic conversions were performed:

'_exptl_crystal_density_meas' value 'not measured' was changed to '?'
- the value is perceived as not measured.

Automatic conversion script
Id: cif_fix_values 4973 2017-02-22 13:04:09Z antanas 

 Adding full bibliography for 4033583--4033585.cif.
;
_cod_database_code 4033585
_shelx_shelxl_version_number 2016/6
_shelx_space_group_comment
;
The symmetry employed for this shelxl refinement is uniquely defined
by the following loop, which should always be used as a source of
symmetry information in preference to the above space-group names.
They are only intended as comments.
;

loop_
_space_group_symop_operation_xyz
'x, y, z'
'-x, -y, -z'

loop_
_atom_site_label
_atom_site_type_symbol
_atom_site_fract_x
_atom_site_fract_y
_atom_site_fract_z
_atom_site_U_iso_or_equiv
_atom_site_adp_type
_atom_site_occupancy
_atom_site_site_symmetry_order
_atom_site_calc_flag
_atom_site_refinement_flags_posn
_atom_site_refinement_flags_adp
_atom_site_disorder_assembly
_atom_site_disorder_group
C1 C 1.3258(3) 0.15832(17) 0.32980(16) 0.0241(4) Uani 1 1 d . . A 4
H11 H 1.279496 0.220499 0.260047 0.036 Uiso 1 1 calc R U A 4
H1 H 1.277415 0.074821 0.347203 0.036 Uiso 1 1 calc R U A 4
H10 H 1.478427 0.167691 0.310024 0.036 Uiso 1 1 calc R U A 4
C2 C 1.2368(2) 0.17668(14) 0.44058(15) 0.0175(3) Uani 1 1 d . . A 4
C3 C 0.9037(2) 0.21618(14) 0.53317(14) 0.0167(3) Uani 1 1 d . . A 4
C4 C 1.0186(2) 0.29956(14) 0.55814(14) 0.0150(3) Uani 1 1 d . . A 4
C5 C 0.9202(2) 0.33087(13) 0.64819(14) 0.0146(3) Uani 1 1 d . . A 4
C6 C 0.6387(2) 0.32224(13) 0.80000(14) 0.0150(3) Uani 1 1 d . . A 4
C7 C 0.4355(2) 0.28056(14) 0.87323(14) 0.0161(3) Uani 1 1 d . . A 4
C8 C 0.3031(2) 0.20419(14) 0.84930(14) 0.0165(3) Uani 1 1 d . . A 4
C9 C 0.0784(2) 0.14315(15) 1.05057(14) 0.0186(3) Uani 1 1 d . . A 4
C10 C -0.1535(3) 0.12564(16) 1.10442(15) 0.0230(3) Uani 1 1 d . . A 4
H5 H -0.183855 0.124605 1.184180 0.034 Uiso 1 1 calc R U A 4
H2 H -0.210692 0.046685 1.115042 0.034 Uiso 1 1 calc R U A 4
H6 H -0.217310 0.194223 1.049145 0.034 Uiso 1 1 calc R U A 4
C11 C 0.1918(3) 0.03662(16) 1.12351(16) 0.0242(4) Uani 1 1 d . . A 4
H3 H 0.341988 0.055524 1.084538 0.036 Uiso 1 1 calc R U A 4
H4 H 0.142166 -0.039812 1.125875 0.036 Uiso 1 1 calc R U A 4
H16 H 0.164374 0.025284 1.207272 0.036 Uiso 1 1 calc R U A 4
C12 C 1.2841(2) 0.07997(15) 0.55600(15) 0.0197(3) Uani 1 1 d . . A 4
H8 H 1.435546 0.080825 0.544007 0.030 Uiso 1 1 calc R U A 4
H7 H 1.225226 -0.002251 0.575517 0.030 Uiso 1 1 calc R U A 4
H9 H 1.222541 0.098314 0.623686 0.030 Uiso 1 1 calc R U A 4
C13 C 1.2282(2) 0.35457(14) 0.47656(14) 0.0158(3) Uani 1 1 d . . A 4
C14 C 0.9851(2) 0.40559(13) 0.70068(14) 0.0149(3) Uani 1 1 d . . A 4
C15 C 0.8123(2) 0.40138(13) 0.79319(14) 0.0152(3) Uani 1 1 d . . A 4
C16 C 0.8271(2) 0.46659(15) 0.85660(15) 0.0187(3) Uani 1 1 d . . A 4
H12 H 0.711018 0.464664 0.918416 0.022 Uiso 1 1 calc R U A 4
C17 C 1.0151(3) 0.53484(15) 0.82800(16) 0.0214(3) Uani 1 1 d . . A 4
H13 H 1.026616 0.580447 0.870333 0.026 Uiso 1 1 calc R U A 4
C18 C 1.1856(2) 0.53733(15) 0.73886(15) 0.0210(3) Uani 1 1 d . . A 4
H14 H 1.312907 0.583761 0.721641 0.025 Uiso 1 1 calc R U A 4
C19 C 1.1734(2) 0.47275(14) 0.67397(14) 0.0178(3) Uani 1 1 d . . A 4
H15 H 1.290868 0.474510 0.612943 0.021 Uiso 1 1 calc R U A 4
C20 C 0.3375(3) 0.31921(16) 0.96560(16) 0.0220(3) Uani 1 1 d . . A 4
N1 N 0.71744(19) 0.28478(12) 0.71352(12) 0.0149(3) Uani 1 1 d . . A 4
O1 O 1.01458(16) 0.17506(10) 0.45629(10) 0.0184(2) Uani 1 1 d . . A 4
O2 O 0.11136(16) 0.15696(10) 0.92913(10) 0.0178(2) Uani 1 1 d . . A 4
O3 O 0.34438(17) 0.18332(10) 0.76252(10) 0.0202(2) Uani 1 1 d . . A 4
O4 O 0.71823(17) 0.18322(11) 0.57289(11) 0.0225(3) Uani 1 1 d . . A 4
O5 O 1.32017(17) 0.29823(10) 0.40928(10) 0.0184(2) Uani 1 1 d . . A 4
O6 O 1.31961(17) 0.44857(10) 0.45801(10) 0.0191(2) Uani 1 1 d . . A 4
O7 O 0.15007(17) 0.25683(10) 1.04298(10) 0.0211(3) Uani 1 1 d . . A 4
H17 H 0.638(4) 0.240(2) 0.694(2) 0.047(7) Uiso 1 1 d . . B 4
O8 O 0.3995(2) 0.40373(14) 0.97683(14) 0.0401(4) Uani 1 1 d . . A 4

loop_
_atom_site_aniso_label
_atom_site_aniso_U_11
_atom_site_aniso_U_22
_atom_site_aniso_U_33
_atom_site_aniso_U_23
_atom_site_aniso_U_13
_atom_site_aniso_U_12
C1 0.0242(9) 0.0297(9) 0.0248(9) -0.0195(8) -0.0035(7) 0.0041(7)
C2 0.0147(7) 0.0197(8) 0.0222(8) -0.0136(7) -0.0041(6) 0.0020(6)
C3 0.0189(8) 0.0173(7) 0.0161(7) -0.0091(6) -0.0057(6) 0.0031(6)
C4 0.0149(7) 0.0146(7) 0.0176(7) -0.0093(6) -0.0045(6) 0.0022(5)
C5 0.0143(7) 0.0120(7) 0.0160(7) -0.0053(6) -0.0045(5) 0.0019(5)
C6 0.0163(7) 0.0131(7) 0.0160(7) -0.0071(6) -0.0043(6) 0.0029(5)
C7 0.0155(7) 0.0160(7) 0.0174(7) -0.0091(6) -0.0028(6) 0.0003(6)
C8 0.0156(7) 0.0142(7) 0.0189(8) -0.0067(6) -0.0052(6) 0.0012(5)
C9 0.0211(8) 0.0188(8) 0.0165(8) -0.0098(6) -0.0024(6) -0.0022(6)
C10 0.0204(8) 0.0235(8) 0.0203(8) -0.0094(7) 0.0013(6) -0.0032(6)
C11 0.0273(9) 0.0240(8) 0.0210(8) -0.0090(7) -0.0090(7) 0.0026(7)
C12 0.0189(8) 0.0213(8) 0.0237(8) -0.0137(7) -0.0076(6) 0.0046(6)
C13 0.0157(7) 0.0180(7) 0.0151(7) -0.0088(6) -0.0047(5) 0.0036(6)
C14 0.0165(7) 0.0129(7) 0.0159(7) -0.0070(6) -0.0052(6) 0.0019(5)
C15 0.0147(7) 0.0139(7) 0.0170(7) -0.0071(6) -0.0046(6) 0.0014(5)
C16 0.0183(8) 0.0202(8) 0.0197(8) -0.0118(7) -0.0036(6) 0.0006(6)
C17 0.0215(8) 0.0236(8) 0.0256(9) -0.0169(7) -0.0061(6) 0.0011(6)
C18 0.0182(8) 0.0223(8) 0.0238(8) -0.0121(7) -0.0047(6) -0.0024(6)
C19 0.0166(7) 0.0183(7) 0.0193(8) -0.0096(6) -0.0045(6) 0.0009(6)
C20 0.0181(8) 0.0261(8) 0.0244(9) -0.0162(7) -0.0005(6) -0.0023(6)
N1 0.0140(6) 0.0149(6) 0.0170(6) -0.0090(5) -0.0028(5) 0.0000(5)
O1 0.0153(5) 0.0246(6) 0.0225(6) -0.0168(5) -0.0059(4) 0.0037(4)
O2 0.0157(5) 0.0219(6) 0.0153(5) -0.0092(5) -0.0017(4) -0.0022(4)
O3 0.0189(6) 0.0243(6) 0.0206(6) -0.0146(5) -0.0016(4) -0.0025(4)
O4 0.0154(6) 0.0294(6) 0.0294(7) -0.0203(5) -0.0035(5) -0.0009(5)
O5 0.0191(6) 0.0174(5) 0.0188(6) -0.0109(5) -0.0001(4) -0.0001(4)
O6 0.0185(6) 0.0178(5) 0.0200(6) -0.0093(5) -0.0018(4) -0.0013(4)
O7 0.0195(6) 0.0218(6) 0.0212(6) -0.0133(5) 0.0034(4) -0.0042(4)
O8 0.0265(7) 0.0517(9) 0.0553(9) -0.0459(8) 0.0113(6) -0.0140(6)

loop_
_atom_type_symbol
_atom_type_description
_atom_type_scat_dispersion_real
_atom_type_scat_dispersion_imag
_atom_type_scat_source
C C 0.0033 0.0016 'International Tables Vol C Tables 4.2.6.8 and 6.1.1.4'
H H 0.0000 0.0000 'International Tables Vol C Tables 4.2.6.8 and 6.1.1.4'
N N 0.0061 0.0033 'International Tables Vol C Tables 4.2.6.8 and 6.1.1.4'
O O 0.0106 0.0060 'International Tables Vol C Tables 4.2.6.8 and 6.1.1.4'

loop_
_geom_angle_atom_site_label_1
_geom_angle_atom_site_label_2
_geom_angle_atom_site_label_3
_geom_angle
C2 C1 H11 109.5
C2 C1 H1 109.5
H11 C1 H1 109.5
C2 C1 H10 109.5
H11 C1 H10 109.5
H1 C1 H10 109.5
O5 C2 O1 109.00(12)
O5 C2 C1 105.92(13)
O1 C2 C1 106.43(12)
O5 C2 C12 111.07(12)
O1 C2 C12 110.05(13)
C1 C2 C12 114.12(13)
O4 C3 O1 116.99(13)
O4 C3 C4 126.05(14)
O1 C3 C4 116.94(13)
C5 C4 C13 123.28(13)
C5 C4 C3 119.34(13)
C13 C4 C3 117.13(13)
N1 C5 C4 120.28(13)
N1 C5 C14 105.15(12)
C4 C5 C14 134.53(14)
N1 C6 C7 120.00(13)
N1 C6 C15 105.27(12)
C7 C6 C15 134.69(14)
C6 C7 C8 118.97(14)
C6 C7 C20 123.35(14)
C8 C7 C20 117.36(13)
O3 C8 O2 116.52(13)
O3 C8 C7 126.35(14)
O2 C8 C7 117.05(13)
O7 C9 O2 109.41(12)
O7 C9 C10 105.91(13)
O2 C9 C10 106.58(12)
O7 C9 C11 111.03(13)
O2 C9 C11 109.68(13)
C10 C9 C11 114.03(14)
C9 C10 H5 109.5
C9 C10 H2 109.5
H5 C10 H2 109.5
C9 C10 H6 109.5
H5 C10 H6 109.5
H2 C10 H6 109.5
C9 C11 H3 109.5
C9 C11 H4 109.5
H3 C11 H4 109.5
C9 C11 H16 109.5
H3 C11 H16 109.5
H4 C11 H16 109.5
C2 C12 H8 109.5
C2 C12 H7 109.5
H8 C12 H7 109.5
C2 C12 H9 109.5
H8 C12 H9 109.5
H7 C12 H9 109.5
O6 C13 O5 117.06(14)
O6 C13 C4 126.45(14)
O5 C13 C4 116.31(13)
C19 C14 C15 120.50(13)
C19 C14 C5 131.86(14)
C15 C14 C5 107.64(12)
C16 C15 C14 120.24(13)
C16 C15 C6 132.39(14)
C14 C15 C6 107.37(12)
C15 C16 C17 118.79(15)
C15 C16 H12 120.6
C17 C16 H12 120.6
C18 C17 C16 121.02(15)
C18 C17 H13 119.5
C16 C17 H13 119.5
C17 C18 C19 120.99(15)
C17 C18 H14 119.5
C19 C18 H14 119.5
C14 C19 C18 118.44(15)
C14 C19 H15 120.8
C18 C19 H15 120.8
O8 C20 O7 116.24(15)
O8 C20 C7 126.96(15)
O7 C20 C7 116.71(13)
C6 N1 C5 114.56(13)
C6 N1 H17 123.1(15)
C5 N1 H17 122.0(15)
C3 O1 C2 117.64(11)
C8 O2 C9 118.43(11)
C13 O5 C2 119.48(12)
C20 O7 C9 120.43(12)

loop_
_geom_bond_atom_site_label_1
_geom_bond_atom_site_label_2
_geom_bond_distance
C1 C2 1.505(2)
C1 H11 0.9800
C1 H1 0.9800
C1 H10 0.9800
C2 O5 1.4306(18)
C2 O1 1.4407(18)
C2 C12 1.504(2)
C3 O4 1.2120(19)
C3 O1 1.3537(18)
C3 C4 1.473(2)
C4 C5 1.382(2)
C4 C13 1.472(2)
C5 N1 1.3722(19)
C5 C14 1.477(2)
C6 N1 1.3649(19)
C6 C7 1.391(2)
C6 C15 1.482(2)
C7 C8 1.471(2)
C7 C20 1.466(2)
C8 O3 1.2115(19)
C8 O2 1.3612(18)
C9 O7 1.4281(18)
C9 O2 1.4367(18)
C9 C10 1.503(2)
C9 C11 1.516(2)
C10 H5 0.9800
C10 H2 0.9800
C10 H6 0.9800
C11 H3 0.9800
C11 H4 0.9800
C11 H16 0.9800
C12 H8 0.9800
C12 H7 0.9800
C12 H9 0.9800
C13 O6 1.2045(18)
C13 O5 1.3574(18)
C14 C19 1.392(2)
C14 C15 1.413(2)
C15 C16 1.387(2)
C16 C17 1.391(2)
C16 H12 0.9500
C17 C18 1.384(2)
C17 H13 0.9500
C18 C19 1.393(2)
C18 H14 0.9500
C19 H15 0.9500
C20 O8 1.198(2)
C20 O7 1.3628(19)
N1 H17 0.91(2)

loop_
_geom_hbond_atom_site_label_D
_geom_hbond_atom_site_label_H
_geom_hbond_atom_site_label_A
_geom_hbond_distance_DH
_geom_hbond_distance_HA
_geom_hbond_distance_DA
_geom_hbond_angle_DHA
_geom_hbond_site_symmetry_A
N1 H17 O4 0.91(2) 1.93(2) 2.6018(17) 129(2) .
N1 H17 O3 0.91(2) 1.93(2) 2.5983(16) 128(2) .
C12 H8 O4 0.98 2.47 3.2690(19) 138.6 1_655
C11 H4 O2 0.98 2.64 3.524(2) 149.7 2_557
C10 H2 O3 0.98 2.55 3.457(2) 154.3 2_557
N1 H17 O4 0.91(2) 1.93(2) 2.6018(17) 129(2) .
N1 H17 O3 0.91(2) 1.93(2) 2.5983(16) 128(2) .
C12 H8 O4 0.98 2.47 3.2690(19) 138.6 1_655
C11 H4 O2 0.98 2.64 3.524(2) 149.7 2_557
C10 H2 O3 0.98 2.55 3.457(2) 154.3 2_557
N1 H17 O4 0.91(2) 1.93(2) 2.6018(17) 129(2) .
N1 H17 O3 0.91(2) 1.93(2) 2.5983(16) 128(2) .
C12 H8 O4 0.98 2.47 3.2690(19) 138.6 1_655
C11 H4 O2 0.98 2.64 3.524(2) 149.7 2_557
C10 H2 O3 0.98 2.55 3.457(2) 154.3 2_557
N1 H17 O4 0.91(2) 1.93(2) 2.6018(17) 129(2) .
N1 H17 O3 0.91(2) 1.93(2) 2.5983(16) 128(2) .
C12 H9 O3 0.98 2.70 3.4993(19) 139.3 1_655
C12 H8 O4 0.98 2.47 3.2690(19) 138.6 1_655
C11 H4 O2 0.98 2.64 3.524(2) 149.7 2_557
C10 H2 O3 0.98 2.55 3.457(2) 154.3 2_557
N1 H17 O4 0.91(2) 1.93(2) 2.6018(17) 129(2) .
N1 H17 O3 0.91(2) 1.93(2) 2.5983(16) 128(2) .
C12 H8 O4 0.98 2.47 3.2690(19) 138.6 1_655
C11 H4 O2 0.98 2.64 3.524(2) 149.7 2_557
C10 H2 O3 0.98 2.55 3.457(2) 154.3 2_557
N1 H17 O4 0.91(2) 1.93(2) 2.6018(17) 129(2) .
N1 H17 O3 0.91(2) 1.93(2) 2.5983(16) 128(2) .
C12 H8 O4 0.98 2.47 3.2690(19) 138.6 1_655
C11 H4 O2 0.98 2.64 3.524(2) 149.7 2_557
C10 H2 O3 0.98 2.55 3.457(2) 154.3 2_557
N1 H17 O4 0.91(2) 1.93(2) 2.6018(17) 129(2) .
N1 H17 O3 0.91(2) 1.93(2) 2.5983(16) 128(2) .
C12 H8 O4 0.98 2.47 3.2690(19) 138.6 1_655
C11 H4 O2 0.98 2.64 3.524(2) 149.7 2_557
C10 H2 O3 0.98 2.55 3.457(2) 154.3 2_557
N1 H17 O4 0.91(2) 1.93(2) 2.6018(17) 129(2) .
N1 H17 O3 0.91(2) 1.93(2) 2.5983(16) 128(2) .
C12 H8 O4 0.98 2.47 3.2690(19) 138.6 1_655
C11 H4 O2 0.98 2.64 3.524(2) 149.7 2_557
C10 H2 O3 0.98 2.55 3.457(2) 154.3 2_557
N1 H17 O4 0.91(2) 1.93(2) 2.6018(17) 129(2) .
N1 H17 O3 0.91(2) 1.93(2) 2.5983(16) 128(2) .
C12 H8 O4 0.98 2.47 3.2690(19) 138.6 1_655
C11 H4 O2 0.98 2.64 3.524(2) 149.7 2_557
C10 H2 O3 0.98 2.55 3.457(2) 154.3 2_557
N1 H17 O4 0.91(2) 1.93(2) 2.6018(17) 129(2) .
N1 H17 O3 0.91(2) 1.93(2) 2.5983(16) 128(2) .
C12 H8 O4 0.98 2.47 3.2690(19) 138.6 1_655
C11 H4 O2 0.98 2.64 3.524(2) 149.7 2_557
C10 H2 O3 0.98 2.55 3.457(2) 154.3 2_557
N1 H17 O4 0.91(2) 1.93(2) 2.6018(17) 129(2) .
N1 H17 O3 0.91(2) 1.93(2) 2.5983(16) 128(2) .
C12 H8 O4 0.98 2.47 3.2690(19) 138.6 1_655
C11 H4 O2 0.98 2.64 3.524(2) 149.7 2_557
C10 H2 O3 0.98 2.55 3.457(2) 154.3 2_557
N1 H17 O4 0.91(2) 1.93(2) 2.6018(17) 129(2) .
N1 H17 O3 0.91(2) 1.93(2) 2.5983(16) 128(2) .
C12 H8 O4 0.98 2.47 3.2690(19) 138.6 1_655
C11 H4 O2 0.98 2.64 3.524(2) 149.7 2_557
C10 H2 O3 0.98 2.55 3.457(2) 154.3 2_557
N1 H17 O4 0.91(2) 1.93(2) 2.6018(17) 129(2) .
N1 H17 O3 0.91(2) 1.93(2) 2.5983(16) 128(2) .
C12 H8 O4 0.98 2.47 3.2690(19) 138.6 1_655
C11 H4 O2 0.98 2.64 3.524(2) 149.7 2_557
C10 H2 O3 0.98 2.55 3.457(2) 154.3 2_557
N1 H17 O4 0.91(2) 1.93(2) 2.6018(17) 129(2) .
N1 H17 O3 0.91(2) 1.93(2) 2.5983(16) 128(2) .
C12 H8 O4 0.98 2.47 3.2690(19) 138.6 1_655
C11 H4 O2 0.98 2.64 3.524(2) 149.7 2_557
C10 H2 O3 0.98 2.55 3.457(2) 154.3 2_557
N1 H17 O4 0.91(2) 1.93(2) 2.6018(17) 129(2) .
N1 H17 O3 0.91(2) 1.93(2) 2.5983(16) 128(2) .
C12 H8 O4 0.98 2.47 3.2690(19) 138.6 1_655
C11 H4 O2 0.98 2.64 3.524(2) 149.7 2_557
C10 H2 O3 0.98 2.55 3.457(2) 154.3 2_557
C12 H8 O4 0.98 2.47 3.2690(19) 138.6 1_655
C11 H4 O2 0.98 2.64 3.524(2) 149.7 2_557
C10 H2 O3 0.98 2.55 3.457(2) 154.3 2_557
C10 H2 O3 0.98 2.55 3.457(2) 154.3 2_557
C11 H4 O2 0.98 2.64 3.524(2) 149.7 2_557
C12 H8 O4 0.98 2.47 3.2690(19) 138.6 1_655
C10 H2 O3 0.98 2.55 3.457(2) 154.3 2_557
C11 H4 O2 0.98 2.64 3.524(2) 149.7 2_557
C12 H8 O4 0.98 2.47 3.2690(19) 138.6 1_655
C10 H2 O3 0.98 2.55 3.457(2) 154.3 2_557
C11 H4 O2 0.98 2.64 3.524(2) 149.7 2_557
C12 H8 O4 0.98 2.47 3.2690(19) 138.6 1_655
N1 H17 O3 0.91(2) 1.93(2) 2.5983(16) 128(2) .
N1 H17 O4 0.91(2) 1.93(2) 2.6018(17) 129(2) .
C10 H2 O3 0.98 2.55 3.457(2) 154.3 2_557
C11 H4 O2 0.98 2.64 3.524(2) 149.7 2_557
C12 H8 O4 0.98 2.47 3.2690(19) 138.6 1_655
N1 H17 O3 0.91(2) 1.93(2) 2.5983(16) 128(2) .
N1 H17 O4 0.91(2) 1.93(2) 2.6018(17) 129(2) .
C10 H2 O3 0.98 2.55 3.457(2) 154.3 2_557
C11 H4 O2 0.98 2.64 3.524(2) 149.7 2_557
C12 H8 O4 0.98 2.47 3.2690(19) 138.6 1_655
N1 H17 O3 0.91(2) 1.93(2) 2.5983(16) 128(2) .
N1 H17 O4 0.91(2) 1.93(2) 2.6018(17) 129(2) .
C10 H2 O3 0.98 2.55 3.457(2) 154.3 2_557
C11 H4 O2 0.98 2.64 3.524(2) 149.7 2_557
C12 H8 O4 0.98 2.47 3.2690(19) 138.6 1_655
N1 H17 O3 0.91(2) 1.93(2) 2.5983(16) 128(2) .
N1 H17 O4 0.91(2) 1.93(2) 2.6018(17) 129(2) .
C10 H2 O3 0.98 2.55 3.457(2) 154.3 2_557
C11 H4 O2 0.98 2.64 3.524(2) 149.7 2_557
C12 H8 O4 0.98 2.47 3.2690(19) 138.6 1_655
N1 H17 O3 0.91(2) 1.93(2) 2.5983(16) 128(2) .
N1 H17 O4 0.91(2) 1.93(2) 2.6018(17) 129(2) .
C10 H2 O3 0.98 2.55 3.457(2) 154.3 2_557
C11 H4 O2 0.98 2.64 3.524(2) 149.7 2_557
C12 H8 O4 0.98 2.47 3.2690(19) 138.6 1_655
N1 H17 O3 0.91(2) 1.93(2) 2.5983(16) 128(2) .
N1 H17 O4 0.91(2) 1.93(2) 2.6018(17) 129(2) .

loop_
_geom_torsion_atom_site_label_1
_geom_torsion_atom_site_label_2
_geom_torsion_atom_site_label_3
_geom_torsion_atom_site_label_4
_geom_torsion
O4 C3 C4 C5 10.4(2)
O1 C3 C4 C5 -171.34(13)
O4 C3 C4 C13 -163.97(15)
O1 C3 C4 C13 14.3(2)
C13 C4 C5 N1 173.97(13)
C3 C4 C5 N1 -0.1(2)
C13 C4 C5 C14 -8.7(3)
C3 C4 C5 C14 177.31(15)
N1 C6 C7 C8 -4.8(2)
C15 C6 C7 C8 177.94(15)
N1 C6 C7 C20 -178.18(14)
C15 C6 C7 C20 4.6(3)
C6 C7 C8 O3 -8.5(2)
C20 C7 C8 O3 165.31(15)
C6 C7 C8 O2 174.82(13)
C20 C7 C8 O2 -11.4(2)
C5 C4 C13 O6 -17.3(2)
C3 C4 C13 O6 156.85(15)
C5 C4 C13 O5 167.78(13)
C3 C4 C13 O5 -18.1(2)
N1 C5 C14 C19 178.74(15)
C4 C5 C14 C19 1.1(3)
N1 C5 C14 C15 -1.44(16)
C4 C5 C14 C15 -179.09(16)
C19 C14 C15 C16 1.5(2)
C5 C14 C15 C16 -178.40(13)
C19 C14 C15 C6 -179.41(13)
C5 C14 C15 C6 0.75(16)
N1 C6 C15 C16 179.22(16)
C7 C6 C15 C16 -3.2(3)
N1 C6 C15 C14 0.22(16)
C7 C6 C15 C14 177.77(16)
C14 C15 C16 C17 -0.5(2)
C6 C15 C16 C17 -179.42(15)
C15 C16 C17 C18 -0.6(2)
C16 C17 C18 C19 0.8(3)
C15 C14 C19 C18 -1.2(2)
C5 C14 C19 C18 178.57(15)
C17 C18 C19 C14 0.1(2)
C6 C7 C20 O8 13.5(3)
C8 C7 C20 O8 -160.01(18)
C6 C7 C20 O7 -170.32(14)
C8 C7 C20 O7 16.2(2)
C7 C6 N1 C5 -179.22(13)
C15 C6 N1 C5 -1.24(17)
C4 C5 N1 C6 179.75(13)
C14 C5 N1 C6 1.69(17)
O4 C3 O1 C2 -159.72(14)
C4 C3 O1 C2 21.88(19)
O5 C2 O1 C3 -52.20(17)
C1 C2 O1 C3 -166.04(13)
C12 C2 O1 C3 69.83(16)
O3 C8 O2 C9 160.14(14)
C7 C8 O2 C9 -22.82(19)
O7 C9 O2 C8 49.94(17)
C10 C9 O2 C8 164.02(13)
C11 C9 O2 C8 -72.08(16)
O6 C13 O5 C2 169.98(13)
C4 C13 O5 C2 -14.62(19)
O1 C2 O5 C13 48.54(17)
C1 C2 O5 C13 162.70(13)
C12 C2 O5 C13 -72.88(17)
O8 C20 O7 C9 -169.92(16)
C7 C20 O7 C9 13.5(2)
O2 C9 O7 C20 -45.20(18)
C10 C9 O7 C20 -159.72(14)
C11 C9 O7 C20 76.01(18)
